data_1005021
loop_
_publ_author_name
'Yamane, H'
'DiSalvo, F J'

_publ_section_title
;
Preparation and crystal structure of a new barium silicon nitride, Ba5
Si2 N6
;
_journal_coden_ASTM JALCEU
_journal_name_full 'Journal of Alloys Compd.'
_journal_page_first 33
_journal_page_last 36
_journal_paper_doi 10.1016/0925-8388(96)02242-6
_journal_volume 240
_journal_year 1996
_chemical_formula_structural 'Ba5 Si2 N6'
_chemical_formula_sum 'Ba5 N6 Si2'
_chemical_name_systematic 'Pentabarium disilicon nitride'
_space_group_IT_number 19
_symmetry_cell_setting orthorhombic
_symmetry_Int_Tables_number 19
_symmetry_space_group_name_Hall 'P 2ac 2ab'
_symmetry_space_group_name_H-M 'P 21 21 21'
_cell_angle_alpha 90
_cell_angle_beta 90
_cell_angle_gamma 90
_cell_formula_units_Z 4
_cell_length_a 6.159(1)
_cell_length_b 10.305(2)
_cell_length_c 15.292(3)
_cell_volume 970.6
_refine_ls_R_factor_all 0.037
_cod_database_code 1005021

loop_
_symmetry_equiv_pos_as_xyz
x,y,z
1/2-x,-y,1/2+z
1/2+x,1/2-y,-z
-x,1/2+y,1/2-z

loop_
_atom_site_aniso_label
_atom_site_aniso_U_11
_atom_site_aniso_U_12
_atom_site_aniso_U_13
_atom_site_aniso_U_22
_atom_site_aniso_U_23
_atom_site_aniso_U_33
Ba1 0.008(1) .000(1) 0.001(1) 0.011(1) -0.002(1) 0.009(1)
Ba2 0.018(1) 0.005(1) 0.002(1) 0.018(1) .000(1) 0.014(1)
Ba3 0.012(1) 0.001(1) 0.001(1) 0.009(1) .000(1) 0.011(1)
Si1 0.007(2) -0.001(2) 0.001(2) 0.007(2) 0.001(2) 0.006(2)
Si2 0.007(2) -0.002(2) .000(1) 0.008(2) -0.002(2) 0.007(2)
Ba4 0.009(1) 0.001(1) .000(1) 0.013(1) -0.004(1) 0.013(1)
Ba5 0.012(1) 0.001(1) 0.001(1) 0.011(1) .000(1) 0.010(1)

loop_
_atom_site_label
_atom_site_type_symbol
_atom_site_symmetry_multiplicity
_atom_site_Wyckoff_symbol
_atom_site_fract_x
_atom_site_fract_y
_atom_site_fract_z
_atom_site_occupancy
_atom_site_attached_hydrogens
_atom_site_calc_flag
N1 N3- 4 a 0.0461(25) 0.5735(15) 0.1487(11) 1. 0 d
Ba1 Ba2+ 4 a 0.0771(2) 0.7988(1) 0.4340(1) 1. 0 d
Ba2 Ba2+ 4 a 0.0932(2) 0.1368(1) 0.5105(1) 1. 0 d
N2 N3- 4 a 0.1473(24) 0.0563(24) 0.0635(10) 1. 0 d
N3 N3- 4 a 0.1547(25) 0.2363(15) 0.2107(10) 1. 0 d
Ba3 Ba2+ 4 a 0.1606(2) 0.4633(1) 0.3187(1) 1. 0 d
Si1 Si4+ 4 a 0.1939(7) 0.1361(4) 0.3067(3) 1. 0 d
Si2 Si4+ 4 a 0.3098(8) 0.1193(4) 0.1466(3) 1. 0 d
N4 N3- 4 a 0.3540(24) 0.2133(14) 0.3862(10) 1. 0 d
N5 N3- 4 a 0.3564(23) 0.0198(15) 0.2444(10) 1. 0 d
Ba4 Ba2+ 4 a 0.4239(2) 0.4700(1) 0.0974(1) 1. 0 d
N6 N3- 4 a 0.5565(24) 0.1803(14) 0.105(1) 1. 0 d
Ba5 Ba2+ 4 a 0.6741(2) 0.2584(1) 0.2697(1) 1. 0 d

loop_
_atom_type_symbol
_atom_type_oxidation_number
N3- -3.000
Ba2+ 2.000
Si4+ 4.000
